data_7238225
loop_
_publ_author_name
'Nayak, Susanta K.'
'Sathishkumar, Ranganathan'
'Row, T. N. Guru'

_publ_section_title
;
 Directing role of functional groups in selective generation of
 C--H&#x22EF;\p interactions: In situ cryo-crystallographic studies on
 benzyl derivatives
;
_journal_issue 10
_journal_name_full CrystEngComm
_journal_page_first 3112
_journal_paper_doi 10.1039/c001190h
_journal_volume 12
_journal_year 2010
_chemical_compound_source 'see text'
_chemical_formula_moiety 'C8 H7 N'
_chemical_formula_sum 'C8 H7 N'
_chemical_formula_weight 117.15
_chemical_name_common 2-phenylacetonitrile
_chemical_name_systematic
;
2-phenylacetonitrile
;
_space_group_IT_number 14
_space_group_name_Hall '-P 2yn'
_space_group_name_H-M_alt 'P 1 21/n 1'
_symmetry_cell_setting monoclinic
_symmetry_Int_Tables_number 14
_symmetry_space_group_name_Hall '-P 2yn'
_symmetry_space_group_name_H-M 'P 1 21/n 1'
_atom_sites_solution_hydrogens geom
_atom_sites_solution_primary direct
_atom_sites_solution_secondary difmap
_cell_angle_alpha 90
_cell_angle_beta 96.368(6)
_cell_angle_gamma 90
_cell_formula_units_Z 4
_cell_length_a 8.134(3)
_cell_length_b 8.783(2)
_cell_length_c 9.412(3)
_cell_measurement_reflns_used 340
_cell_measurement_temperature 150(2)
_cell_measurement_theta_max 27.97
_cell_measurement_theta_min 0.98
_cell_volume 668.3(4)
_computing_cell_refinement SMART
_computing_data_collection 'SMART (Bruker, 1998)'
_computing_data_reduction 'SAINT (Bruker, 1998)'
_computing_molecular_graphics 'Ortep-3 for Windows (Farrugia, 1997) and CAMERON (Watkin et al., 1993)'
_computing_publication_material 'PLATON (Spek, 2003)'
_computing_structure_refinement 'SHELXL-97 (Sheldrick, 1997)'
_computing_structure_solution 'SHELXTL V6.14 (Bruker, 2000)'
_diffrn_ambient_temperature 150(2)
_diffrn_measured_fraction_theta_full 1.000
_diffrn_measured_fraction_theta_max 1.000
_diffrn_measurement_device_type 'Bruker SMART CCD area detector'
_diffrn_measurement_method '\f and \w scans'
_diffrn_radiation_monochromator graphite
_diffrn_radiation_probe x-ray
_diffrn_radiation_source 'fine-focus sealed tube'
_diffrn_radiation_type MoK\a
_diffrn_radiation_wavelength 0.71073
_diffrn_reflns_av_R_equivalents 0.0271
_diffrn_reflns_av_sigmaI/netI 0.0250
_diffrn_reflns_limit_h_max 10
_diffrn_reflns_limit_h_min -10
_diffrn_reflns_limit_k_max 10
_diffrn_reflns_limit_k_min -10
_diffrn_reflns_limit_l_max 11
_diffrn_reflns_limit_l_min -11
_diffrn_reflns_number 6560
_diffrn_reflns_reduction_process
;
;
_diffrn_reflns_theta_full 25.97
_diffrn_reflns_theta_max 25.97
_diffrn_reflns_theta_min 3.14
_exptl_absorpt_coefficient_mu 0.069
_exptl_absorpt_correction_T_max 0.9795
_exptl_absorpt_correction_T_min 0.9581
_exptl_absorpt_correction_type multi-scan
_exptl_absorpt_process_details 'SADABS, (Sheldrick, 1996)'
_exptl_crystal_colour colorless
_exptl_crystal_density_diffrn 1.164
_exptl_crystal_density_method 'Not Measured'
_exptl_crystal_description cylidrical
_exptl_crystal_F_000 248
_exptl_crystal_size_max 0.32
_exptl_crystal_size_mid 0.30
_exptl_crystal_size_min 0.30
_refine_diff_density_max 0.194
_refine_diff_density_min -0.151
_refine_diff_density_rms 0.038
_refine_ls_extinction_method none
_refine_ls_goodness_of_fit_ref 1.051
_refine_ls_hydrogen_treatment constr
_refine_ls_matrix_type full
_refine_ls_number_parameters 82
_refine_ls_number_reflns 1309
_refine_ls_number_restraints 0
_refine_ls_restrained_S_all 1.051
_refine_ls_R_factor_all 0.0635
_refine_ls_R_factor_gt 0.0452
_refine_ls_shift/su_max 0.000
_refine_ls_shift/su_mean 0.000
_refine_ls_structure_factor_coef Fsqd
_refine_ls_weighting_details 'calc w=1/[\s^2^(Fo^2^)+(0.0491P)^2^+0.1283P] where P=(Fo^2^+2Fc^2^)/3'
_refine_ls_weighting_scheme calc
_refine_ls_wR_factor_gt 0.1000
_refine_ls_wR_factor_ref 0.1072
_reflns_number_gt 1013
_reflns_number_total 1309
_reflns_threshold_expression I>2\s(I)
_cod_data_source_file c001190h.txt
_cod_data_source_block f
_cod_depositor_comments
;
The following automatic conversions were performed:

data item '_symmetry_cell_setting' value 'Monoclinic' was changed to
'monoclinic' in accordance with the
/home/saulius/struct/COD-crude-data/automatic-downloads/DataCite-retrospective/RSC/depositions/lib/dictionaries/cif_core.dic
dictionary named 'cif_core.dic' version 2.4.2 last updated on
2011-04-26.

Automatic conversion script
Id: cif_fix_values 6909 2019-04-08 15:41:33Z antanas 
;
_cod_original_cell_volume 668.2(4)
_cod_original_sg_symbol_H-M 'P 21/n'
_cod_database_code 7238225

loop_
_symmetry_equiv_pos_site_id
_symmetry_equiv_pos_as_xyz
1 x,y,z
2 1/2-x,1/2+y,1/2-z
3 -x,-y,-z
4 1/2+x,1/2-y,1/2+z

loop_
_atom_site_label
_atom_site_type_symbol
_atom_site_fract_x
_atom_site_fract_y
_atom_site_fract_z
_atom_site_U_iso_or_equiv
_atom_site_adp_type
_atom_site_occupancy
_atom_site_symmetry_multiplicity
_atom_site_calc_flag
_atom_site_refinement_flags
C2 C 0.15178(18) 0.22060(17) 0.01143(17) 0.0366(4) Uani 1 1 d .
H2 H 0.1039 0.2756 -0.0697 0.044 Uiso 1 1 calc R
C8 C -0.19361(17) 0.32334(18) 0.11989(15) 0.0331(4) Uani 1 1 d .
C1 C 0.05080(17) 0.15763(15) 0.10522(16) 0.0321(4) Uani 1 1 d .
N1 N -0.23777(17) 0.43983(16) 0.15284(15) 0.0467(4) Uani 1 1 d .
C6 C 0.12223(19) 0.07825(17) 0.22364(16) 0.0370(4) Uani 1 1 d .
H6 H 0.0543 0.0357 0.2893 0.044 Uiso 1 1 calc R
C7 C -0.13611(18) 0.17406(17) 0.0781(2) 0.0434(4) Uani 1 1 d .
H7A H -0.1714 0.1577 -0.0249 0.052 Uiso 1 1 calc R
H7B H -0.1886 0.0944 0.1322 0.052 Uiso 1 1 calc R
C5 C 0.29242(19) 0.06078(18) 0.24653(16) 0.0400(4) Uani 1 1 d .
H5 H 0.3408 0.0056 0.3274 0.048 Uiso 1 1 calc R
C3 C 0.32177(18) 0.20403(18) 0.03495(17) 0.0392(4) Uani 1 1 d .
H3 H 0.3902 0.2481 -0.0295 0.047 Uiso 1 1 calc R
C4 C 0.39182(19) 0.12335(18) 0.15219(16) 0.0396(4) Uani 1 1 d .
H4 H 0.5084 0.1109 0.1679 0.047 Uiso 1 1 calc R

loop_
_atom_site_aniso_label
_atom_site_aniso_U_11
_atom_site_aniso_U_22
_atom_site_aniso_U_33
_atom_site_aniso_U_23
_atom_site_aniso_U_13
_atom_site_aniso_U_12
C2 0.0374(8) 0.0328(8) 0.0382(8) 0.0048(6) -0.0022(6) -0.0012(6)
C8 0.0262(7) 0.0364(9) 0.0368(8) 0.0039(7) 0.0032(6) -0.0011(6)
C1 0.0274(7) 0.0244(7) 0.0441(9) -0.0063(6) 0.0029(6) -0.0013(6)
N1 0.0413(8) 0.0438(9) 0.0559(9) -0.0045(7) 0.0090(7) 0.0060(6)
C6 0.0389(9) 0.0369(9) 0.0366(8) 0.0004(6) 0.0106(7) -0.0021(6)
C7 0.0286(8) 0.0326(8) 0.0682(11) -0.0072(8) 0.0018(7) -0.0005(6)
C5 0.0397(9) 0.0440(9) 0.0345(8) 0.0043(7) -0.0035(7) 0.0031(7)
C3 0.0353(8) 0.0434(9) 0.0401(9) 0.0009(7) 0.0091(7) -0.0076(7)
C4 0.0263(7) 0.0479(10) 0.0436(9) -0.0031(7) 0.0002(7) 0.0000(7)

loop_
_atom_type_symbol
_atom_type_description
_atom_type_scat_dispersion_real
_atom_type_scat_dispersion_imag
_atom_type_scat_source
N N 0.0061 0.0033 'International Tables Vol C Tables 4.2.6.8 and 6.1.1.4'
H H 0.0000 0.0000 'International Tables Vol C Tables 4.2.6.8 and 6.1.1.4'
C C 0.0033 0.0016 'International Tables Vol C Tables 4.2.6.8 and 6.1.1.4'

loop_
_geom_angle_atom_site_label_1
_geom_angle_atom_site_label_2
_geom_angle_atom_site_label_3
_geom_angle
C3 C2 C1 120.56(14)
C3 C2 H2 119.7
C1 C2 H2 119.7
N1 C8 C7 179.69(17)
C2 C1 C6 119.18(13)
C2 C1 C7 120.49(14)
C6 C1 C7 120.32(14)
C5 C6 C1 120.21(14)
C5 C6 H6 119.9
C1 C6 H6 119.9
C8 C7 C1 112.59(12)
C8 C7 H7A 109.1
C1 C7 H7A 109.1
C8 C7 H7B 109.1
C1 C7 H7B 109.1
H7A C7 H7B 107.8
C4 C5 C6 120.16(14)
C4 C5 H5 119.9
C6 C5 H5 119.9
C4 C3 C2 119.90(14)
C4 C3 H3 120.0
C2 C3 H3 120.0
C5 C4 C3 119.98(14)
C5 C4 H4 120.0
C3 C4 H4 120.0

loop_
_geom_bond_atom_site_label_1
_geom_bond_atom_site_label_2
_geom_bond_distance
C2 C3 1.383(2)
C2 C1 1.386(2)
C2 H2 0.9500
C8 N1 1.1388(19)
C8 C7 1.461(2)
C1 C6 1.386(2)
C1 C7 1.520(2)
C6 C5 1.386(2)
C6 H6 0.9500
C7 H7A 0.9900
C7 H7B 0.9900
C5 C4 1.380(2)
C5 H5 0.9500
C3 C4 1.380(2)
C3 H3 0.9500
C4 H4 0.9500

loop_
_geom_torsion_atom_site_label_1
_geom_torsion_atom_site_label_2
_geom_torsion_atom_site_label_3
_geom_torsion_atom_site_label_4
_geom_torsion
C3 C2 C1 C6 0.3(2)
C3 C2 C1 C7 -179.14(13)
C2 C1 C6 C5 -0.8(2)
C7 C1 C6 C5 178.68(14)
C2 C1 C7 C8 -79.02(19)
C6 C1 C7 C8 101.52(17)
C1 C6 C5 C4 0.5(2)
C1 C2 C3 C4 0.4(2)
C6 C5 C4 C3 0.2(2)
C2 C3 C4 C5 -0.7(2)
